data_7056471
loop_
_publ_author_name
'Kumar, Ramasamy Raj'
'Ramesh, Rengan'
'Ma\/lecki, Jan Grzegorz'

_publ_section_title
;
 Versatile coordination ability of thioamide ligand in Ru(ii) complexes:
 synthesis, computational studies, in vitro anticancer activity and
 apoptosis induction
;
_journal_name_full 'New J. Chem.'
_journal_paper_doi 10.1039/C7NJ01828B
_journal_year 2017
_chemical_formula_moiety 'C48 H42 N2 O4 P2 Ru S'
_chemical_formula_sum 'C48 H42 N2 O4 P2 Ru S'
_chemical_formula_weight 905.90
_space_group_crystal_system monoclinic
_space_group_IT_number 14
_space_group_name_Hall '-P 2ybc'
_space_group_name_H-M_alt 'P 1 21/c 1'
_symmetry_space_group_name_Hall '-P 2ybc'
_symmetry_space_group_name_H-M 'P 1 21/c 1'
_atom_sites_solution_hydrogens geom
_atom_sites_solution_primary direct
_audit_creation_date 2016-11-21
_audit_creation_method
;
Olex2 1.2
(compiled 2016.11.07 svn.r3352 for OlexSys, GUI svn.r5261)
;
_audit_update_record
;
2016-11-22 deposited with the CCDC.
2017-07-20 downloaded from the CCDC.
;
_cell_angle_alpha 90
_cell_angle_beta 92.113(4)
_cell_angle_gamma 90
_cell_formula_units_Z 4
_cell_length_a 14.9180(6)
_cell_length_b 15.6202(6)
_cell_length_c 18.3400(9)
_cell_measurement_reflns_used 8903
_cell_measurement_temperature 295(2)
_cell_measurement_theta_max 29.0290
_cell_measurement_theta_min 3.5950
_cell_volume 4270.7(3)
_computing_cell_refinement 'CrysAlisPro 1.171.38.43 (Rigaku OD, 2015)'
_computing_data_collection 'CrysAlisPro 1.171.38.43 (Rigaku OD, 2015)'
_computing_data_reduction 'CrysAlisPro 1.171.38.43 (Rigaku OD, 2015)'
_computing_molecular_graphics 'Olex2 (Dolomanov et al., 2009)'
_computing_publication_material 'Olex2 (Dolomanov et al., 2009)'
_computing_structure_refinement 'ShelXL (Sheldrick, 2015)'
_computing_structure_solution 'ShelXS (Sheldrick, 2008)'
_diffrn_ambient_temperature 295(2)
_diffrn_detector 'CCD plate'
_diffrn_detector_area_resol_mean 10.4015
_diffrn_detector_type Atlas
_diffrn_measured_fraction_theta_full 0.997
_diffrn_measured_fraction_theta_max 0.847
_diffrn_measurement_details
;
List of Runs (angles in degrees, time in seconds):

  # Type    Start    End  Width  t~exp~   \w     \q     \k     \f   Frames
#--------------------------------------------------------------------------
  1  \w    -15.00  32.00   1.00   67.50    --    9.75  38.00  90.00   47
  2  \w    -63.00  45.00   1.00   67.50    --    9.75 -19.00  30.00  108
  3  \w    -87.00 -35.00   1.00   67.50    --  -11.62-179.00  60.00   52
;
_diffrn_measurement_device 'four-circle diffractometer'
_diffrn_measurement_device_type 'Xcalibur, Atlas, Gemini ultra'
_diffrn_measurement_method '\w scans'
_diffrn_orient_matrix_type 'CrysAlisPro convention (1999,Acta A55,543-557)'
_diffrn_orient_matrix_UB_11 -0.0098496000
_diffrn_orient_matrix_UB_12 0.0248819000
_diffrn_orient_matrix_UB_13 -0.0316756000
_diffrn_orient_matrix_UB_21 -0.0436976000
_diffrn_orient_matrix_UB_22 0.0079499000
_diffrn_orient_matrix_UB_23 0.0123504000
_diffrn_orient_matrix_UB_31 0.0159436000
_diffrn_orient_matrix_UB_32 0.0371287000
_diffrn_orient_matrix_UB_33 0.0185693000
_diffrn_radiation_monochromator graphite
_diffrn_radiation_probe x-ray
_diffrn_radiation_type MoK\a
_diffrn_radiation_wavelength 0.71073
_diffrn_reflns_av_R_equivalents 0.0380
_diffrn_reflns_av_unetI/netI 0.0552
_diffrn_reflns_Laue_measured_fraction_full 0.997
_diffrn_reflns_Laue_measured_fraction_max 0.847
_diffrn_reflns_limit_h_max 14
_diffrn_reflns_limit_h_min -20
_diffrn_reflns_limit_k_max 20
_diffrn_reflns_limit_k_min -21
_diffrn_reflns_limit_l_max 25
_diffrn_reflns_limit_l_min -19
_diffrn_reflns_number 23949
_diffrn_reflns_point_group_measured_fraction_full 0.997
_diffrn_reflns_point_group_measured_fraction_max 0.847
_diffrn_reflns_theta_full 25.242
_diffrn_reflns_theta_max 29.581
_diffrn_reflns_theta_min 3.427
_diffrn_source 'fine-focus sealed X-ray tube'
_diffrn_source_type 'Enhance (Mo) X-ray Source'
_exptl_absorpt_coefficient_mu 0.538
_exptl_absorpt_correction_T_max 1.00000
_exptl_absorpt_correction_T_min 0.69970
_exptl_absorpt_correction_type multi-scan
_exptl_absorpt_process_details
;
CrysAlisPro 1.171.38.43 (Rigaku Oxford Diffraction, 2015)
Empirical absorption correction using spherical harmonics,
 implemented in SCALE3 ABSPACK scaling algorithm.
;
_exptl_crystal_colour red
_exptl_crystal_density_diffrn 1.409
_exptl_crystal_description plate
_exptl_crystal_F_000 1864
_exptl_crystal_size_max 0.19
_exptl_crystal_size_mid 0.15
_exptl_crystal_size_min 0.04
_refine_diff_density_max 0.603
_refine_diff_density_min -0.453
_refine_diff_density_rms 0.069
_refine_ls_extinction_method none
_refine_ls_goodness_of_fit_ref 1.026
_refine_ls_hydrogen_treatment constr
_refine_ls_matrix_type full
_refine_ls_number_parameters 523
_refine_ls_number_reflns 10152
_refine_ls_number_restraints 0
_refine_ls_restrained_S_all 1.026
_refine_ls_R_factor_all 0.0684
_refine_ls_R_factor_gt 0.0421
_refine_ls_shift/su_max 0.002
_refine_ls_shift/su_mean 0.000
_refine_ls_structure_factor_coef Fsqd
_refine_ls_weighting_details 'w=1/[\s^2^(Fo^2^)+(0.0380P)^2^+0.9940P] where P=(Fo^2^+2Fc^2^)/3'
_refine_ls_weighting_scheme calc
_refine_ls_wR_factor_gt 0.0834
_refine_ls_wR_factor_ref 0.0942
_reflns_Friedel_coverage 0.000
_reflns_number_gt 7540
_reflns_number_total 10152
_reflns_threshold_expression 'I > 2\s(I)'
_cod_data_source_file c7nj01828b2.cif
_cod_data_source_block rrk5c4
_cod_database_code 7056471
_chemical_oxdiff_formula 'Ru1 P2 S1 O4 N2 C45 H45'
_shelx_space_group_comment
;
The symmetry employed for this shelxl refinement is uniquely defined
by the following loop, which should always be used as a source of
symmetry information in preference to the above space-group names.
They are only intended as comments.
;
_reflns_odcompleteness_completeness 99.71
_reflns_odcompleteness_iscentric 1
_reflns_odcompleteness_theta 26.32
_olex2_refinement_description
;
1. Fixed Uiso
 At 1.2 times of:
  All C(H) groups, All C(H,H) groups
2.a Ternary CH refined with riding coordinates:
 C2(H2)
2.b Secondary CH2 refined with riding coordinates:
 C3(H3A,H3B), C4(H4A,H4B), C5(H5A,H5B), C6(H6A,H6B)
2.c Aromatic/amide H refined with riding coordinates:
 C9(H9), C10(H10), C12(H12), C14(H14), C15(H15), C16(H16), C17(H17), C18(H18),
 C20(H20), C21(H21), C22(H22), C23(H23), C24(H24), C26(H26), C27(H27), C28(H28),
  C29(H29), C30(H30), C32(H32), C33(H33), C34(H34), C35(H35), C36(H36),
 C38(H38), C39(H39), C40(H40), C41(H41), C42(H42), C44(H44), C45(H45), C46(H46),
  C47(H47), C48(H48)
;
_shelx_shelxl_version_number 2016/4
_olex2_submission_special_instructions 'No special instructions were received'
_oxdiff_exptl_absorpt_empirical_details
;
Empirical correction (ABSPACK) includes:
- Absorption correction using spherical harmonics
- Frame scaling
;
_oxdiff_exptl_absorpt_empirical_full_max 1.497
_oxdiff_exptl_absorpt_empirical_full_min 0.806

loop_
_space_group_symop_operation_xyz
'x, y, z'
'-x, y+1/2, -z+1/2'
'-x, -y, -z'
'x, -y-1/2, z-1/2'

loop_
_atom_site_label
_atom_site_type_symbol
_atom_site_fract_x
_atom_site_fract_y
_atom_site_fract_z
_atom_site_U_iso_or_equiv
_atom_site_adp_type
_atom_site_occupancy
_atom_site_site_symmetry_order
_atom_site_calc_flag
_atom_site_refinement_flags_posn
Ru1 Ru 0.30928(2) 0.94501(2) 0.25416(2) 0.02698(7) Uani 1 1 d .
S1 S 0.36863(5) 0.84819(4) 0.16671(4) 0.03612(16) Uani 1 1 d .
P1 P 0.25629(4) 1.01652(4) 0.36065(4) 0.02925(15) Uani 1 1 d .
P2 P 0.21835(5) 0.99976(4) 0.15678(4) 0.03412(16) Uani 1 1 d .
O1 O 0.44253(15) 1.08071(14) 0.22238(13) 0.0573(6) Uani 1 1 d .
O2 O 0.21731(11) 0.84851(10) 0.28109(9) 0.0305(4) Uani 1 1 d .
O3 O 0.19894(16) 0.45108(13) 0.28082(17) 0.0744(8) Uani 1 1 d .
O4 O 0.33690(17) 0.46900(14) 0.25810(17) 0.0763(8) Uani 1 1 d .
N1 N 0.41086(13) 0.85528(13) 0.30730(12) 0.0330(5) Uani 1 1 d .
N2 N 0.26318(17) 0.49759(15) 0.27038(15) 0.0478(6) Uani 1 1 d .
C1 C 0.38984(19) 1.02933(17) 0.23501(15) 0.0371(6) Uani 1 1 d .
C2 C 0.39377(16) 0.78627(15) 0.25003(14) 0.0304(6) Uani 1 1 d .
H2 H 0.447964 0.751816 0.244345 0.036 Uiso 1 1 calc R
C3 C 0.50568(17) 0.88469(19) 0.30083(18) 0.0459(7) Uani 1 1 d .
H3A H 0.514048 0.940476 0.323292 0.055 Uiso 1 1 calc R
H3B H 0.520742 0.888697 0.249946 0.055 Uiso 1 1 calc R
C4 C 0.5648(2) 0.8177(2) 0.3404(2) 0.0653(10) Uani 1 1 d .
H4A H 0.612081 0.845084 0.369684 0.078 Uiso 1 1 calc R
H4B H 0.591906 0.779594 0.305682 0.078 Uiso 1 1 calc R
C5 C 0.5011(2) 0.7681(2) 0.38903(19) 0.0579(9) Uani 1 1 d .
H5A H 0.492931 0.709757 0.371916 0.070 Uiso 1 1 calc R
H5B H 0.523796 0.766960 0.439258 0.070 Uiso 1 1 calc R
C6 C 0.41293(19) 0.81841(18) 0.38202(15) 0.0409(7) Uani 1 1 d .
H6A H 0.361997 0.780843 0.388220 0.049 Uiso 1 1 calc R
H6B H 0.411604 0.863429 0.418392 0.049 Uiso 1 1 calc R
C7 C 0.31603(16) 0.72963(15) 0.26636(13) 0.0283(5) Uani 1 1 d .
C8 C 0.23024(16) 0.76622(15) 0.27880(14) 0.0291(5) Uani 1 1 d .
C9 C 0.15820(18) 0.71026(16) 0.28930(16) 0.0388(6) Uani 1 1 d .
H9 H 0.101987 0.732930 0.298143 0.047 Uiso 1 1 calc R
C10 C 0.16852(18) 0.62291(17) 0.28687(16) 0.0417(7) Uani 1 1 d .
H10 H 0.119988 0.586927 0.294134 0.050 Uiso 1 1 calc R
C11 C 0.25211(18) 0.58921(16) 0.27346(15) 0.0352(6) Uani 1 1 d .
C12 C 0.32546(17) 0.64183(16) 0.26440(14) 0.0323(6) Uani 1 1 d .
H12 H 0.381451 0.617861 0.256933 0.039 Uiso 1 1 calc R
C13 C 0.26887(18) 0.95632(16) 0.44701(15) 0.0349(6) Uani 1 1 d .
C14 C 0.3176(2) 0.9845(2) 0.50811(17) 0.0495(8) Uani 1 1 d .
H14 H 0.348345 1.036218 0.506743 0.059 Uiso 1 1 calc R
C15 C 0.3208(3) 0.9355(3) 0.57151(18) 0.0650(10) Uani 1 1 d .
H15 H 0.353366 0.954952 0.612456 0.078 Uiso 1 1 calc R
C16 C 0.2767(2) 0.8595(2) 0.57408(19) 0.0644(10) Uani 1 1 d .
H16 H 0.280253 0.826614 0.616365 0.077 Uiso 1 1 calc R
C17 C 0.2268(2) 0.8311(2) 0.51450(18) 0.0530(8) Uani 1 1 d .
H17 H 0.196175 0.779322 0.516543 0.064 Uiso 1 1 calc R
C18 C 0.2223(2) 0.87976(18) 0.45124(16) 0.0434(7) Uani 1 1 d .
H18 H 0.187621 0.860867 0.411225 0.052 Uiso 1 1 calc R
C19 C 0.31396(18) 1.11751(16) 0.38002(14) 0.0345(6) Uani 1 1 d .
C20 C 0.40719(19) 1.11564(19) 0.39030(17) 0.0473(7) Uani 1 1 d .
H20 H 0.436850 1.063297 0.392779 0.057 Uiso 1 1 calc R
C21 C 0.4558(2) 1.1906(2) 0.39683(19) 0.0595(9) Uani 1 1 d .
H21 H 0.517767 1.188357 0.404150 0.071 Uiso 1 1 calc R
C22 C 0.4137(3) 1.2679(2) 0.3926(2) 0.0690(11) Uani 1 1 d .
H22 H 0.446999 1.318203 0.395672 0.083 Uiso 1 1 calc R
C23 C 0.3217(3) 1.2715(2) 0.3839(2) 0.0668(10) Uani 1 1 d .
H23 H 0.292776 1.324236 0.381712 0.080 Uiso 1 1 calc R
C24 C 0.2723(2) 1.19663(18) 0.37839(18) 0.0485(8) Uani 1 1 d .
H24 H 0.210055 1.199558 0.373518 0.058 Uiso 1 1 calc R
C25 C 0.13593(17) 1.03676(16) 0.36816(15) 0.0332(6) Uani 1 1 d .
C26 C 0.1027(2) 1.07907(18) 0.42853(17) 0.0456(7) Uani 1 1 d .
H26 H 0.142202 1.104214 0.462579 0.055 Uiso 1 1 calc R
C27 C 0.0121(2) 1.0837(2) 0.4379(2) 0.0599(9) Uani 1 1 d .
H27 H -0.009691 1.112700 0.477808 0.072 Uiso 1 1 calc R
C28 C -0.0465(2) 1.0457(2) 0.3883(2) 0.0636(10) Uani 1 1 d .
H28 H -0.107985 1.049114 0.394581 0.076 Uiso 1 1 calc R
C29 C -0.0148(2) 1.0028(2) 0.3297(2) 0.0558(9) Uani 1 1 d .
H29 H -0.054655 0.976472 0.296666 0.067 Uiso 1 1 calc R
C30 C 0.07644(19) 0.99836(18) 0.31936(17) 0.0433(7) Uani 1 1 d .
H30 H 0.097612 0.969283 0.279230 0.052 Uiso 1 1 calc R
C31 C 0.2760(2) 0.98774(18) 0.07085(15) 0.0408(7) Uani 1 1 d .
C32 C 0.3467(3) 1.0426(2) 0.0564(2) 0.0652(10) Uani 1 1 d .
H32 H 0.362489 1.085571 0.089597 0.078 Uiso 1 1 calc R
C33 C 0.3937(3) 1.0339(3) -0.0068(2) 0.0845(13) Uani 1 1 d .
H33 H 0.440895 1.070815 -0.015697 0.101 Uiso 1 1 calc R
C34 C 0.3710(3) 0.9710(3) -0.0563(2) 0.0836(13) Uani 1 1 d .
H34 H 0.402468 0.965694 -0.098926 0.100 Uiso 1 1 calc R
C35 C 0.3029(3) 0.9169(3) -0.0432(2) 0.0756(11) Uani 1 1 d .
H35 H 0.288225 0.873707 -0.076446 0.091 Uiso 1 1 calc R
C36 C 0.2548(2) 0.9254(2) 0.01980(17) 0.0553(8) Uani 1 1 d .
H36 H 0.207299 0.888420 0.027700 0.066 Uiso 1 1 calc R
C37 C 0.1881(2) 1.11313(18) 0.14956(16) 0.0480(8) Uani 1 1 d .
C38 C 0.1935(3) 1.1658(2) 0.2065(2) 0.0824(13) Uani 1 1 d .
H38 H 0.213594 1.144654 0.251592 0.099 Uiso 1 1 calc R
C39 C 0.1701(4) 1.2515(2) 0.2005(3) 0.122(2) Uani 1 1 d .
H39 H 0.172238 1.286047 0.241812 0.147 Uiso 1 1 calc R
C40 C 0.1448(4) 1.2847(2) 0.1369(3) 0.118(2) Uani 1 1 d .
H40 H 0.134041 1.343174 0.132549 0.142 Uiso 1 1 calc R
C41 C 0.1347(6) 1.2329(3) 0.0782(3) 0.163(3) Uani 1 1 d .
H41 H 0.112326 1.254948 0.034128 0.196 Uiso 1 1 calc R
C42 C 0.1577(4) 1.1466(3) 0.0834(2) 0.129(2) Uani 1 1 d .
H42 H 0.152572 1.111650 0.042479 0.155 Uiso 1 1 calc R
C43 C 0.11292(19) 0.94283(19) 0.13799(15) 0.0436(7) Uani 1 1 d .
C44 C 0.1138(2) 0.8538(2) 0.13857(17) 0.0541(8) Uani 1 1 d .
H44 H 0.167352 0.824853 0.148679 0.065 Uiso 1 1 calc R
C45 C 0.0361(3) 0.8079(3) 0.1243(2) 0.0823(13) Uani 1 1 d .
H45 H 0.036804 0.748415 0.125286 0.099 Uiso 1 1 calc R
C46 C -0.0429(3) 0.8515(4) 0.1084(3) 0.0947(16) Uani 1 1 d .
H46 H -0.095557 0.820928 0.099058 0.114 Uiso 1 1 calc R
C47 C -0.0445(3) 0.9383(4) 0.1063(3) 0.0968(16) Uani 1 1 d .
H47 H -0.097794 0.966800 0.094393 0.116 Uiso 1 1 calc R
C48 C 0.0324(2) 0.9840(3) 0.1218(2) 0.0711(11) Uani 1 1 d .
H48 H 0.030447 1.043515 0.121464 0.085 Uiso 1 1 calc R

loop_
_atom_site_aniso_label
_atom_site_aniso_U_11
_atom_site_aniso_U_22
_atom_site_aniso_U_33
_atom_site_aniso_U_23
_atom_site_aniso_U_13
_atom_site_aniso_U_12
Ru1 0.03055(11) 0.02251(10) 0.02790(12) -0.00007(8) 0.00142(8) -0.00034(8)
S1 0.0428(4) 0.0340(3) 0.0321(4) 0.0006(3) 0.0083(3) 0.0051(3)
P1 0.0335(3) 0.0246(3) 0.0297(4) -0.0016(3) 0.0015(3) -0.0006(3)
P2 0.0457(4) 0.0262(3) 0.0301(4) -0.0014(3) -0.0027(3) 0.0032(3)
O1 0.0573(13) 0.0536(13) 0.0614(15) 0.0102(11) 0.0052(11) -0.0239(11)
O2 0.0313(9) 0.0220(8) 0.0383(10) -0.0027(7) 0.0028(8) 0.0031(7)
O3 0.0595(15) 0.0270(11) 0.137(3) 0.0003(13) 0.0096(15) -0.0060(11)
O4 0.0617(15) 0.0335(11) 0.135(3) -0.0072(13) 0.0271(15) 0.0115(11)
N1 0.0273(11) 0.0336(12) 0.0378(13) 0.0023(10) -0.0008(9) -0.0005(9)
N2 0.0469(15) 0.0287(12) 0.0678(19) -0.0016(12) 0.0019(13) 0.0036(12)
C1 0.0427(15) 0.0335(14) 0.0352(16) 0.0007(12) 0.0009(12) -0.0016(13)
C2 0.0299(13) 0.0285(13) 0.0331(14) 0.0000(11) 0.0051(11) 0.0051(11)
C3 0.0312(14) 0.0446(16) 0.062(2) -0.0055(15) -0.0016(13) -0.0034(13)
C4 0.0409(18) 0.068(2) 0.086(3) -0.003(2) -0.0078(18) 0.0041(17)
C5 0.063(2) 0.059(2) 0.051(2) 0.0008(16) -0.0093(16) 0.0188(17)
C6 0.0469(16) 0.0432(16) 0.0324(16) -0.0033(13) -0.0013(12) 0.0049(13)
C7 0.0327(13) 0.0285(12) 0.0235(13) -0.0016(10) 0.0009(10) 0.0000(11)
C8 0.0340(13) 0.0241(12) 0.0292(14) -0.0011(10) 0.0008(10) 0.0014(11)
C9 0.0322(14) 0.0310(14) 0.0534(18) -0.0025(13) 0.0044(12) 0.0013(12)
C10 0.0388(15) 0.0307(14) 0.0555(19) -0.0005(13) 0.0026(13) -0.0065(12)
C11 0.0424(15) 0.0240(12) 0.0392(16) -0.0016(11) 0.0003(12) 0.0042(12)
C12 0.0360(14) 0.0294(13) 0.0314(15) -0.0016(11) 0.0022(11) 0.0065(11)
C13 0.0403(14) 0.0341(14) 0.0306(15) 0.0023(11) 0.0055(11) 0.0085(12)
C14 0.0582(19) 0.0515(18) 0.0384(18) -0.0007(14) -0.0038(14) -0.0002(15)
C15 0.077(2) 0.082(3) 0.0350(19) 0.0106(18) -0.0100(17) 0.003(2)
C16 0.080(2) 0.074(3) 0.039(2) 0.0220(18) 0.0057(18) 0.017(2)
C17 0.073(2) 0.0394(16) 0.048(2) 0.0105(15) 0.0179(17) 0.0078(16)
C18 0.0587(18) 0.0358(15) 0.0364(17) 0.0000(13) 0.0094(13) 0.0019(14)
C19 0.0432(15) 0.0318(14) 0.0287(14) -0.0032(11) 0.0039(11) -0.0043(12)
C20 0.0448(17) 0.0438(17) 0.053(2) -0.0115(15) -0.0012(14) -0.0057(14)
C21 0.0507(19) 0.068(2) 0.061(2) -0.0208(18) 0.0084(16) -0.0211(18)
C22 0.079(3) 0.049(2) 0.081(3) -0.0207(19) 0.023(2) -0.029(2)
C23 0.085(3) 0.0302(16) 0.086(3) -0.0123(17) 0.014(2) -0.0096(17)
C24 0.0558(18) 0.0319(15) 0.058(2) -0.0059(14) 0.0088(15) -0.0025(14)
C25 0.0331(13) 0.0296(13) 0.0371(16) 0.0039(11) 0.0045(11) 0.0022(11)
C26 0.0471(17) 0.0412(16) 0.0489(19) -0.0038(14) 0.0094(14) 0.0042(14)
C27 0.055(2) 0.058(2) 0.068(2) -0.0028(18) 0.0245(18) 0.0120(17)
C28 0.0391(17) 0.065(2) 0.088(3) 0.014(2) 0.0145(18) 0.0107(17)
C29 0.0387(17) 0.060(2) 0.068(2) 0.0043(18) -0.0087(16) -0.0002(15)
C30 0.0409(16) 0.0427(16) 0.0463(18) 0.0021(14) 0.0003(13) 0.0035(13)
C31 0.0559(18) 0.0365(15) 0.0298(16) 0.0071(12) 0.0004(13) 0.0059(14)
C32 0.081(3) 0.071(2) 0.044(2) 0.0085(17) 0.0047(18) -0.017(2)
C33 0.075(3) 0.117(4) 0.062(3) 0.034(3) 0.012(2) -0.016(3)
C34 0.095(3) 0.118(4) 0.039(2) 0.007(2) 0.018(2) 0.014(3)
C35 0.109(3) 0.080(3) 0.038(2) -0.0123(19) 0.014(2) 0.005(3)
C36 0.077(2) 0.0524(19) 0.0362(18) -0.0025(15) 0.0050(16) -0.0017(17)
C37 0.075(2) 0.0303(14) 0.0384(17) -0.0033(13) -0.0091(15) 0.0118(14)
C38 0.164(4) 0.0369(18) 0.045(2) -0.0004(16) -0.012(2) 0.021(2)
C39 0.256(7) 0.039(2) 0.069(3) -0.013(2) -0.024(4) 0.043(3)
C40 0.224(6) 0.038(2) 0.091(4) 0.004(2) -0.013(4) 0.048(3)
C41 0.346(10) 0.068(3) 0.073(3) 0.010(3) -0.029(5) 0.096(5)
C42 0.272(7) 0.062(3) 0.051(3) -0.002(2) -0.030(3) 0.074(4)
C43 0.0455(16) 0.0536(18) 0.0315(15) -0.0094(14) -0.0027(12) -0.0010(15)
C44 0.063(2) 0.057(2) 0.0412(19) -0.0017(15) -0.0101(15) -0.0156(17)
C45 0.100(3) 0.084(3) 0.061(3) 0.002(2) -0.015(2) -0.042(3)
C46 0.064(3) 0.140(5) 0.080(3) -0.019(3) -0.001(2) -0.046(3)
C47 0.051(2) 0.144(5) 0.094(4) -0.045(3) -0.013(2) 0.006(3)
C48 0.054(2) 0.086(3) 0.073(3) -0.028(2) -0.0102(19) 0.014(2)

loop_
_atom_type_symbol
_atom_type_description
_atom_type_scat_dispersion_real
_atom_type_scat_dispersion_imag
_atom_type_scat_source
C C 0.0033 0.0016 'International Tables Vol C Tables 4.2.6.8 and 6.1.1.4'
H H 0.0000 0.0000 'International Tables Vol C Tables 4.2.6.8 and 6.1.1.4'
N N 0.0061 0.0033 'International Tables Vol C Tables 4.2.6.8 and 6.1.1.4'
O O 0.0106 0.0060 'International Tables Vol C Tables 4.2.6.8 and 6.1.1.4'
P P 0.1023 0.0942 'International Tables Vol C Tables 4.2.6.8 and 6.1.1.4'
Ru Ru -1.2594 0.8363 'International Tables Vol C Tables 4.2.6.8 and 6.1.1.4'
S S 0.1246 0.1234 'International Tables Vol C Tables 4.2.6.8 and 6.1.1.4'

loop_
_geom_angle_atom_site_label_1
_geom_angle_atom_site_label_2
_geom_angle_atom_site_label_3
_geom_angle
S1 Ru1 P1 167.25(2)
P2 Ru1 S1 86.48(2)
P2 Ru1 P1 104.40(2)
O2 Ru1 S1 88.01(5)
O2 Ru1 P1 84.60(5)
O2 Ru1 P2 94.32(5)
O2 Ru1 N1 83.53(7)
N1 Ru1 S1 68.82(6)
N1 Ru1 P1 99.96(6)
N1 Ru1 P2 155.24(6)
C1 Ru1 S1 93.69(9)
C1 Ru1 P1 93.41(9)
C1 Ru1 P2 87.54(9)
C1 Ru1 O2 177.56(10)
C1 Ru1 N1 95.44(10)
C2 S1 Ru1 81.06(8)
C13 P1 Ru1 115.70(8)
C19 P1 Ru1 113.09(9)
C19 P1 C13 103.95(12)
C19 P1 C25 106.99(12)
C25 P1 Ru1 119.50(9)
C25 P1 C13 95.30(12)
C31 P2 Ru1 109.77(9)
C37 P2 Ru1 122.54(10)
C37 P2 C31 99.17(14)
C43 P2 Ru1 115.62(10)
C43 P2 C31 102.48(13)
C43 P2 C37 104.38(14)
C8 O2 Ru1 126.89(15)
C2 N1 Ru1 92.81(13)
C3 N1 Ru1 113.36(16)
C3 N1 C2 107.3(2)
C6 N1 Ru1 129.00(16)
C6 N1 C2 111.1(2)
C6 N1 C3 101.8(2)
O3 N2 C11 119.5(2)
O4 N2 O3 122.0(2)
O4 N2 C11 118.5(2)
O1 C1 Ru1 178.0(3)
N1 C2 S1 103.03(15)
C7 C2 S1 109.99(17)
C7 C2 N1 113.1(2)
N1 C3 C4 106.4(2)
C3 C4 C5 105.1(2)
C6 C5 C4 103.9(3)
N1 C6 C5 105.3(2)
C8 C7 C2 120.1(2)
C12 C7 C2 120.1(2)
C12 C7 C8 119.7(2)
O2 C8 C7 122.4(2)
O2 C8 C9 119.7(2)
C9 C8 C7 117.9(2)
C10 C9 C8 121.8(2)
C9 C10 C11 119.1(3)
C10 C11 N2 119.3(2)
C12 C11 N2 119.5(2)
C12 C11 C10 121.2(2)
C7 C12 C11 120.4(2)
C14 C13 P1 124.5(2)
C14 C13 C18 118.6(3)
C18 C13 P1 116.9(2)
C13 C14 C15 120.2(3)
C16 C15 C14 120.5(3)
C15 C16 C17 120.3(3)
C16 C17 C18 119.8(3)
C13 C18 C17 120.7(3)
C20 C19 P1 117.9(2)
C24 C19 P1 124.0(2)
C24 C19 C20 117.8(3)
C21 C20 C19 120.7(3)
C22 C21 C20 120.5(3)
C21 C22 C23 119.9(3)
C22 C23 C24 120.0(3)
C19 C24 C23 121.0(3)
C26 C25 P1 121.2(2)
C30 C25 P1 119.1(2)
C30 C25 C26 118.9(3)
C27 C26 C25 120.3(3)
C26 C27 C28 120.1(3)
C29 C28 C27 120.1(3)
C28 C29 C30 120.3(3)
C25 C30 C29 120.2(3)
C32 C31 P2 118.9(2)
C36 C31 P2 123.5(2)
C36 C31 C32 117.5(3)
C33 C32 C31 120.6(4)
C34 C33 C32 120.4(4)
C35 C34 C33 119.9(4)
C34 C35 C36 120.2(4)
C31 C36 C35 121.3(3)
C38 C37 P2 122.3(2)
C38 C37 C42 117.6(3)
C42 C37 P2 120.1(2)
C37 C38 C39 121.8(4)
C40 C39 C38 120.9(4)
C39 C40 C41 119.3(4)
C40 C41 C42 120.4(4)
C37 C42 C41 119.9(4)
C44 C43 P2 118.5(2)
C48 C43 P2 123.2(3)
C48 C43 C44 118.3(3)
C45 C44 C43 120.6(4)
C44 C45 C46 119.2(4)
C47 C46 C45 120.8(4)
C46 C47 C48 120.0(4)
C47 C48 C43 121.0(4)

loop_
_geom_bond_atom_site_label_1
_geom_bond_atom_site_label_2
_geom_bond_distance
Ru1 S1 2.3976(7)
Ru1 P1 2.4084(7)
Ru1 P2 2.3627(7)
Ru1 O2 2.1090(16)
Ru1 N1 2.259(2)
Ru1 C1 1.826(3)
S1 C2 1.835(3)
P1 C13 1.846(3)
P1 C19 1.825(3)
P1 C25 1.833(3)
P2 C31 1.833(3)
P2 C37 1.831(3)
P2 C43 1.828(3)
O1 C1 1.153(3)
O2 C8 1.301(3)
O3 N2 1.223(3)
O4 N2 1.216(3)
N1 C2 1.520(3)
N1 C3 1.496(3)
N1 C6 1.486(3)
N2 C11 1.442(3)
C2 C7 1.498(3)
C3 C4 1.534(4)
C4 C5 1.537(5)
C5 C6 1.533(4)
C7 C8 1.428(3)
C7 C12 1.379(3)
C8 C9 1.404(3)
C9 C10 1.374(3)
C10 C11 1.384(4)
C11 C12 1.384(4)
C13 C14 1.385(4)
C13 C18 1.387(4)
C14 C15 1.391(4)
C15 C16 1.360(5)
C16 C17 1.373(5)
C17 C18 1.387(4)
C19 C20 1.397(4)
C19 C24 1.383(4)
C20 C21 1.380(4)
C21 C22 1.362(5)
C22 C23 1.377(5)
C23 C24 1.385(4)
C25 C26 1.396(4)
C25 C30 1.375(4)
C26 C27 1.370(4)
C27 C28 1.374(5)
C28 C29 1.365(5)
C29 C30 1.382(4)
C31 C32 1.392(4)
C31 C36 1.379(4)
C32 C33 1.383(5)
C33 C34 1.372(6)
C34 C35 1.349(6)
C35 C36 1.389(5)
C37 C38 1.330(4)
C37 C42 1.382(5)
C38 C39 1.387(5)
C39 C40 1.317(6)
C40 C41 1.351(6)
C41 C42 1.393(5)
C43 C44 1.391(4)
C43 C48 1.385(4)
C44 C45 1.380(5)
C45 C46 1.382(6)
C46 C47 1.356(6)
C47 C48 1.373(6)
